data_2015190
loop_
_publ_author_name
'Wardell, Solange M. S. V.'
'de Souza, Marcus V. N.'
'Ferreira, MArcelle de L.'
'Vasconcelos, Thatyana R. A.'
'Low, John N.'
'Glidewell, Christopher'

_publ_section_title
;
 \p-Stacked hydrogen-bonded chains of rings in 2,4-difluorobenzaldehyde
 isonicotinoylhydrazone and hydrogen-bonded sheets in
 2,3-dichlorobenzaldehyde isonicotinoylhydrazone
;
_journal_coeditor_code SK1868
_journal_issue 10
_journal_name_full 'Acta Crystallographica Section C'
_journal_page_first o617
_journal_page_last o620
_journal_paper_doi 10.1107/S0108270105029136
_journal_volume 61
_journal_year 2005
_chemical_formula_iupac 'C13 H9 F2 N3 O'
_chemical_formula_moiety 'C13 H9 F2 N3 O'
_chemical_formula_sum 'C13 H9 F2 N3 O'
_chemical_formula_weight 261.23
_chemical_name_systematic
;
2,4-difluorobenzaldehyde isonicotinoylhydrazone
;
_space_group_IT_number 14
_symmetry_cell_setting monoclinic
_symmetry_space_group_name_Hall '-P 2yn'
_symmetry_space_group_name_H-M 'P 1 21/n 1'
_atom_sites_solution_hydrogens geom
_atom_sites_solution_primary direct
_atom_sites_solution_secondary difmap
_cell_angle_alpha 90.00
_cell_angle_beta 107.953(2)
_cell_angle_gamma 90.00
_cell_formula_units_Z 4
_cell_length_a 6.8859(3)
_cell_length_b 24.7258(12)
_cell_length_c 7.2582(2)
_cell_measurement_reflns_used 2658
_cell_measurement_temperature 120(2)
_cell_measurement_theta_max 27.48
_cell_measurement_theta_min 3.22
_cell_volume 1175.61(8)
_computing_cell_refinement 'DENZO (Otwinowski & Minor, 1997) and COLLECT'
_computing_data_collection 'COLLECT (Nonius, 1999)'
_computing_data_reduction 'DENZO and COLLECT'
_computing_molecular_graphics 'PLATON (Spek, 2003)'
_computing_publication_material 'SHELXL97 and PRPKAPPA (Ferguson, 1999)'
_computing_structure_refinement 'OSCAIL and SHELXL97 (Sheldrick, 1997)'
_computing_structure_solution 'OSCAIL (McArdle, 2003) and SHELXS97 (Sheldrick, 1997)'
_diffrn_ambient_temperature 120(2)
_diffrn_detector_area_resol_mean 9.091
_diffrn_measured_fraction_theta_full 0.995
_diffrn_measured_fraction_theta_max 0.985
_diffrn_measurement_device_type 'Nonius KappaCCD area-detector'
_diffrn_measurement_method '\f and \w'
_diffrn_radiation_monochromator graphite
_diffrn_radiation_source 'Bruker-Nonius FR91 rotating anode'
_diffrn_radiation_type 'Mo K\a'
_diffrn_radiation_wavelength 0.71073
_diffrn_reflns_av_R_equivalents 0.0309
_diffrn_reflns_av_sigmaI/netI 0.0293
_diffrn_reflns_limit_h_max 8
_diffrn_reflns_limit_h_min -8
_diffrn_reflns_limit_k_max 30
_diffrn_reflns_limit_k_min -32
_diffrn_reflns_limit_l_max 9
_diffrn_reflns_limit_l_min -9
_diffrn_reflns_number 10256
_diffrn_reflns_theta_full 26.50
_diffrn_reflns_theta_max 27.48
_diffrn_reflns_theta_min 3.22
_diffrn_standards_decay_% 0
_exptl_absorpt_coefficient_mu 0.119
_exptl_absorpt_correction_T_max 0.988
_exptl_absorpt_correction_T_min 0.946
_exptl_absorpt_correction_type multi-scan
_exptl_absorpt_process_details '(SADABS; Sheldrick, 2003)'
_exptl_crystal_colour colourless
_exptl_crystal_density_diffrn 1.476
_exptl_crystal_density_method 'not measured'
_exptl_crystal_description block
_exptl_crystal_F_000 536
_exptl_crystal_size_max 0.60
_exptl_crystal_size_mid 0.35
_exptl_crystal_size_min 0.10
_refine_diff_density_max 0.253
_refine_diff_density_min -0.277
_refine_ls_extinction_method none
_refine_ls_goodness_of_fit_ref 1.074
_refine_ls_hydrogen_treatment constr
_refine_ls_matrix_type full
_refine_ls_number_parameters 178
_refine_ls_number_reflns 2658
_refine_ls_number_restraints 0
_refine_ls_restrained_S_all 1.074
_refine_ls_R_factor_all 0.0520
_refine_ls_R_factor_gt 0.0407
_refine_ls_shift/su_max 0.001
_refine_ls_shift/su_mean 0.000
_refine_ls_structure_factor_coef Fsqd
_refine_ls_weighting_details 'w = 1/[\s^2^(Fo^2^)+(0.035P)^2^+0.6726P] where P=(Fo^2^+2Fc^2^)/3'
_refine_ls_weighting_scheme calc
_refine_ls_wR_factor_gt 0.0956
_refine_ls_wR_factor_ref 0.1009
_reflns_number_gt 2231
_reflns_number_total 2658
_reflns_threshold_expression I>2\s(I)
_cod_data_source_file sk1868.cif
_cod_data_source_block I
_cod_original_sg_symbol_H-M 'P 21/n'
_cod_database_code 2015190
_cod_database_fobs_code 2015190

loop_
_symmetry_equiv_pos_as_xyz
'x, y, z'
'-x+1/2, y+1/2, -z+1/2'
'-x, -y, -z'
'x+1/2, -y+1/2, z+1/2'

loop_
_atom_site_label
_atom_site_fract_x
_atom_site_fract_y
_atom_site_fract_z
_atom_site_U_iso_or_equiv
_atom_site_adp_type
_atom_site_calc_flag
_atom_site_refinement_flags
_atom_site_occupancy
_atom_site_disorder_assembly
_atom_site_disorder_group
_atom_site_type_symbol
F2 0.8073(2) 0.45076(5) 0.56591(17) 0.0346(4) Uani d P 0.760(3) A -2 F
F4 0.72835(17) 0.50298(4) -0.07066(15) 0.0403(3) Uani d . 1 A . F
F6 0.6083(6) 0.32559(14) 0.0544(5) 0.0317(13) Uani d P 0.240(3) A -1 F
O1 0.51293(16) 0.19391(4) 0.41215(14) 0.0219(2) Uani d . 1 . . O
N11 0.7884(2) 0.10916(5) 1.06980(18) 0.0258(3) Uani d . 1 . . N
N17 0.72223(19) 0.25953(5) 0.58717(16) 0.0192(3) Uani d . 1 . . N
N27 0.68464(18) 0.29395(5) 0.42872(17) 0.0189(3) Uani d . 1 . . N
C12 0.7607(2) 0.16247(6) 1.0840(2) 0.0238(3) Uani d . 1 . . C
C13 0.7125(2) 0.19749(6) 0.9274(2) 0.0198(3) Uani d . 1 . . C
C14 0.6889(2) 0.17639(6) 0.74432(19) 0.0169(3) Uani d . 1 . . C
C15 0.7128(2) 0.12117(6) 0.7257(2) 0.0187(3) Uani d . 1 . . C
C16 0.7642(2) 0.08966(6) 0.8920(2) 0.0235(3) Uani d . 1 . . C
C17 0.6327(2) 0.21063(5) 0.56489(19) 0.0180(4) Uani d . 1 . . C
C21 0.7347(2) 0.38328(6) 0.3252(2) 0.0174(3) Uani d . 1 A . C
C22 0.7742(2) 0.43710(6) 0.3791(2) 0.0236(3) Uani d . 1 . . C
C23 0.7718(3) 0.47825(6) 0.2506(2) 0.0286(4) Uani d . 1 A . C
C24 0.7276(2) 0.46374(6) 0.0597(2) 0.0261(3) Uani d . 1 . . C
C25 0.6819(2) 0.41167(7) -0.0066(2) 0.0266(3) Uani d . 1 A . C
C26 0.6863(2) 0.37187(6) 0.1282(2) 0.0226(3) Uani d . 1 . . C
C27 0.7506(2) 0.34208(6) 0.4739(2) 0.0181(3) Uani d . 1 . . C
H12 0.7751 0.1771 1.2086 0.029 Uiso calc R 1 . . H
H13 0.6958 0.2351 0.9447 0.024 Uiso calc R 1 . . H
H15 0.6944 0.1053 0.6023 0.022 Uiso calc R 1 . . H
H16 0.7835 0.0520 0.8790 0.028 Uiso calc R 1 . . H
H17 0.8159 0.2677 0.6969 0.023 Uiso d R 1 . . H
H27 0.8111 0.3512 0.6064 0.022 Uiso calc R 1 . . H
H22 0.8046 0.4460 0.5124 0.028 Uiso d PR 0.240(3) A -1 H
H23 0.7993 0.5147 0.2919 0.034 Uiso calc R 1 . . H
H25 0.6485 0.4034 -0.1406 0.032 Uiso calc R 1 . . H
H26 0.6555 0.3356 0.0855 0.038 Uiso d PR 0.760(3) A -2 H

loop_
_atom_site_aniso_label
_atom_site_aniso_U_11
_atom_site_aniso_U_22
_atom_site_aniso_U_33
_atom_site_aniso_U_12
_atom_site_aniso_U_13
_atom_site_aniso_U_23
F2 0.0587(9) 0.0227(6) 0.0207(7) -0.0062(6) 0.0096(6) -0.0055(5)
F4 0.0542(7) 0.0306(5) 0.0370(6) 0.0013(5) 0.0155(5) 0.0180(4)
F6 0.053(3) 0.0194(19) 0.023(2) -0.0074(17) 0.0115(18) -0.0032(15)
O1 0.0240(6) 0.0197(5) 0.0173(5) -0.0013(4) -0.0005(4) -0.0002(4)
N11 0.0278(7) 0.0274(7) 0.0213(6) 0.0004(5) 0.0061(5) 0.0057(5)
N17 0.0215(6) 0.0182(6) 0.0143(6) -0.0023(5) 0.0001(5) 0.0024(4)
N27 0.0192(6) 0.0190(6) 0.0175(6) 0.0002(5) 0.0041(5) 0.0042(5)
C12 0.0249(8) 0.0293(8) 0.0172(7) -0.0025(6) 0.0065(6) -0.0008(6)
C13 0.0198(7) 0.0194(7) 0.0201(7) -0.0011(5) 0.0060(6) -0.0022(5)
C14 0.0130(7) 0.0192(7) 0.0176(7) -0.0011(5) 0.0034(5) 0.0013(5)
C15 0.0182(7) 0.0189(7) 0.0183(7) -0.0011(5) 0.0048(5) -0.0018(5)
C16 0.0246(8) 0.0193(7) 0.0262(8) 0.0006(6) 0.0073(6) 0.0023(6)
C17 0.0159(9) 0.0202(9) 0.0164(9) 0.0005(7) 0.0029(7) 0.0004(7)
C21 0.0139(6) 0.0186(7) 0.0194(7) 0.0005(5) 0.0048(5) 0.0016(5)
C22 0.0276(8) 0.0228(7) 0.0205(7) -0.0017(6) 0.0073(6) -0.0026(6)
C23 0.0351(9) 0.0180(7) 0.0335(9) -0.0016(6) 0.0120(7) 0.0010(6)
C24 0.0264(8) 0.0234(7) 0.0285(8) 0.0027(6) 0.0086(7) 0.0112(6)
C25 0.0295(8) 0.0311(8) 0.0186(7) -0.0004(7) 0.0064(6) 0.0031(6)
C26 0.0240(8) 0.0206(7) 0.0227(7) -0.0038(6) 0.0064(6) -0.0016(6)
C27 0.0163(7) 0.0204(7) 0.0164(7) 0.0004(5) 0.0034(5) 0.0002(5)

loop_
_atom_type_symbol
_atom_type_description
_atom_type_scat_dispersion_real
_atom_type_scat_dispersion_imag
_atom_type_scat_source
C C 0.0033 0.0016 'International Tables Vol C Tables 4.2.6.8 and 6.1.1.4'
H H 0.0000 0.0000 'International Tables Vol C Tables 4.2.6.8 and 6.1.1.4'
N N 0.0061 0.0033 'International Tables Vol C Tables 4.2.6.8 and 6.1.1.4'
F F 0.0171 0.0103 'International Tables Vol C Tables 4.2.6.8 and 6.1.1.4'
O O 0.0106 0.0060 'International Tables Vol C Tables 4.2.6.8 and 6.1.1.4'

loop_
_geom_angle_atom_site_label_1
_geom_angle_atom_site_label_2
_geom_angle_atom_site_label_3
_geom_angle
_geom_angle_publ_flag
C16 N11 C12 116.74(13) no
N11 C12 C13 123.73(14) no
N11 C12 H12 118.1 no
C13 C12 H12 118.1 no
C12 C13 C14 118.54(14) no
C12 C13 H13 120.7 no
C14 C13 H13 120.7 no
C15 C14 C13 118.70(13) no
C15 C14 C17 118.54(12) no
C13 C14 C17 122.74(13) no
C14 C15 C16 118.32(13) no
C14 C15 H15 120.8 no
C16 C15 H15 120.8 no
N11 C16 C15 123.96(14) no
N11 C16 H16 118.0 no
C15 C16 H16 118.0 no
O1 C17 N17 124.42(13) no
O1 C17 C14 120.92(12) no
N17 C17 C14 114.65(12) no
C17 N17 N27 119.34(11) no
C17 N17 H17 119.8 no
N27 N17 H17 120.4 no
C27 N27 N17 113.36(11) no
N27 C27 C21 121.22(13) no
N27 C27 H27 119.4 no
C21 C27 H27 119.4 no
C22 C21 C26 116.53(13) no
C22 C21 C27 119.69(13) no
C26 C21 C27 123.76(13) no
F2 C22 C23 117.36(14) no
F2 C22 C21 118.76(14) no
C23 C22 C21 123.80(14) no
C23 C22 H22 118.1 no
C21 C22 H22 118.1 no
C24 C23 C22 116.34(14) no
C24 C23 H23 121.8 no
C22 C23 H23 121.8 no
F4 C24 C23 118.06(14) no
F4 C24 C25 118.32(14) no
C23 C24 C25 123.61(14) no
C24 C25 C26 117.74(14) no
C24 C25 H25 121.1 no
C26 C25 H25 121.1 no
F6 C26 C25 114.62(19) no
F6 C26 C21 122.42(19) no
C25 C26 C21 121.94(14) no
C25 C26 H26 119.1 no
C21 C26 H26 119.0 no

loop_
_geom_bond_atom_site_label_1
_geom_bond_atom_site_label_2
_geom_bond_site_symmetry_2
_geom_bond_distance
_geom_bond_publ_flag
N11 C16 . 1.339(2) no
N11 C12 . 1.340(2) no
C12 C13 . 1.386(2) no
C12 H12 . 0.95 no
C13 C14 . 1.3895(19) no
C13 H13 . 0.95 no
C14 C15 . 1.387(2) no
C14 C17 . 1.5006(19) no
C15 C16 . 1.388(2) no
C15 H15 . 0.95 no
C16 H16 . 0.95 no
C17 O1 . 1.2315(17) no
C17 N17 . 1.3442(18) no
N17 N27 . 1.3894(16) no
N17 H17 . 0.88 no
N27 C27 . 1.2799(18) no
C27 C21 . 1.4631(19) no
C27 H27 . 0.95 no
C21 C22 . 1.390(2) no
C21 C26 . 1.393(2) no
C22 F2 . 1.3465(19) no
C22 C23 . 1.377(2) no
C22 H22 . 0.95 no
C23 C24 . 1.372(2) no
C23 H23 . 0.95 no
C24 F4 . 1.3564(17) no
C24 C25 . 1.377(2) no
C25 C26 . 1.382(2) no
C25 H25 . 0.95 no
C26 F6 . 1.307(4) no
C26 H26 . 0.95 no

loop_
_geom_hbond_atom_site_label_D
_geom_hbond_atom_site_label_H
_geom_hbond_atom_site_label_A
_geom_hbond_site_symmetry_A
_geom_hbond_distance_DH
_geom_hbond_distance_HA
_geom_hbond_distance_DA
_geom_hbond_angle_DHA
_geom_hbond_publ_flag
N17 H17 O1 4_555 0.88 1.97 2.826(2) 164 y
C27 H27 O1 4_555 0.95 2.49 3.261(2) 138 y

loop_
_geom_torsion_atom_site_label_1
_geom_torsion_atom_site_label_2
_geom_torsion_atom_site_label_3
_geom_torsion_atom_site_label_4
_geom_torsion
_geom_torsion_publ_flag
C16 N11 C12 C13 -0.9(2) no
N11 C12 C13 C14 0.7(2) no
C12 C13 C14 C15 0.6(2) no
C12 C13 C14 C17 178.76(13) no
C13 C14 C15 C16 -1.6(2) no
C17 C14 C15 C16 -179.82(13) no
C12 N11 C16 C15 -0.2(2) no
C14 C15 C16 N11 1.4(2) no
C15 C14 C17 O1 37.62(19) no
C13 C14 C17 O1 -140.55(14) no
C15 C14 C17 N17 -142.61(14) no
C13 C14 C17 N17 39.21(19) no
O1 C17 N17 N27 -1.9(2) no
C14 C17 N17 N27 178.39(12) no
C17 N17 N27 C27 169.28(13) no
N17 N27 C27 C21 176.72(12) no
N27 C27 C21 C22 168.76(14) no
N27 C27 C21 C26 -13.0(2) no
C26 C21 C22 F2 175.32(14) no
C27 C21 C22 F2 -6.3(2) no
C26 C21 C22 C23 -1.3(2) no
C27 C21 C22 C23 177.04(15) no
F2 C22 C23 C24 -176.81(15) no
C21 C22 C23 C24 -0.1(2) no
C22 C23 C24 F4 -178.56(14) no
C22 C23 C24 C25 1.7(3) no
F4 C24 C25 C26 178.55(14) no
C23 C24 C25 C26 -1.7(3) no
C24 C25 C26 F6 168.8(2) no
C24 C25 C26 C21 0.1(2) no
C22 C21 C26 F6 -166.5(2) no
C27 C21 C26 F6 15.2(3) no
C22 C21 C26 C25 1.3(2) no
C27 C21 C26 C25 -176.98(14) no
